data_2212540
loop_
_publ_author_name
'Batsanov, Andrei S.'
'Mkhalid, Ibraheem A. I.'
'Marder, Todd B.'

_publ_section_title
;
 4,4'-Di-<i>tert</i>-butyl-2,2'-bipyridine--hexafluorobenzene (1/1)
;
_journal_coeditor_code FB2037
_journal_issue 3
_journal_name_full 'Acta Crystallographica Section E'
_journal_page_first o1196
_journal_page_last o1198
_journal_paper_doi 10.1107/S160053680700445X
_journal_volume 63
_journal_year 2007
_chemical_formula_iupac 'C18 H24 N2 , C6 F6'
_chemical_formula_moiety 'C18 H24 N2 , C6 F6'
_chemical_formula_sum 'C24 H24 F6 N2'
_chemical_formula_weight 454.45
_chemical_name_systematic
;
4,4'-Di-tert-butyl-2,2'-bipyridine--hexafluorobenzene (1/1)
;
_space_group_IT_number 11
_symmetry_cell_setting monoclinic
_symmetry_space_group_name_Hall '-P 2yb'
_symmetry_space_group_name_H-M 'P 1 21/m 1'
_atom_sites_solution_hydrogens difmap
_atom_sites_solution_primary direct
_atom_sites_solution_secondary difmap
_audit_creation_method SHELXL97
_cell_angle_alpha 90.00
_cell_angle_beta 102.730(10)
_cell_angle_gamma 90.00
_cell_formula_units_Z 2
_cell_length_a 8.5150(7)
_cell_length_b 6.6964(5)
_cell_length_c 19.2756(18)
_cell_measurement_reflns_used 4097
_cell_measurement_temperature 120(2)
_cell_measurement_theta_max 27.47
_cell_measurement_theta_min 2.45
_cell_volume 1072.08(16)
_computing_cell_refinement 'SAINT (Bruker, 2001)'
_computing_data_collection 'SMART (Bruker, 2001)'
_computing_data_reduction SAINT
_computing_molecular_graphics SHELXTL
_computing_publication_material SHELXTL
_computing_structure_refinement SHELXTL
_computing_structure_solution 'SHELXTL (Bruker, 2003)'
_diffrn_ambient_temperature 120(2)
_diffrn_detector_area_resol_mean 5.6
_diffrn_measured_fraction_theta_full 0.999
_diffrn_measured_fraction_theta_max 0.999
_diffrn_measurement_device_type 'Bruker SMART 6K CCD area-detector'
_diffrn_measurement_method \w
_diffrn_radiation_monochromator graphite
_diffrn_radiation_source 'fine-focus sealed tube'
_diffrn_radiation_type MoK\a
_diffrn_radiation_wavelength 0.71073
_diffrn_reflns_av_R_equivalents 0.0474
_diffrn_reflns_av_sigmaI/netI 0.0307
_diffrn_reflns_limit_h_max 11
_diffrn_reflns_limit_h_min -11
_diffrn_reflns_limit_k_max 8
_diffrn_reflns_limit_k_min -8
_diffrn_reflns_limit_l_max 25
_diffrn_reflns_limit_l_min -25
_diffrn_reflns_number 12337
_diffrn_reflns_theta_full 27.50
_diffrn_reflns_theta_max 27.50
_diffrn_reflns_theta_min 2.17
_diffrn_standards_number 0
_exptl_absorpt_coefficient_mu 0.119
_exptl_absorpt_correction_type none
_exptl_crystal_colour colourless
_exptl_crystal_density_diffrn 1.408
_exptl_crystal_density_method 'not measured'
_exptl_crystal_description block
_exptl_crystal_F_000 472
_exptl_crystal_size_max 0.32
_exptl_crystal_size_mid 0.25
_exptl_crystal_size_min 0.21
_refine_diff_density_max 0.348
_refine_diff_density_min -0.204
_refine_ls_extinction_method none
_refine_ls_goodness_of_fit_ref 1.057
_refine_ls_hydrogen_treatment constr
_refine_ls_matrix_type full
_refine_ls_number_constraints 50
_refine_ls_number_parameters 193
_refine_ls_number_reflns 2669
_refine_ls_number_restraints 0
_refine_ls_restrained_S_all 1.057
_refine_ls_R_factor_all 0.0576
_refine_ls_R_factor_gt 0.0446
_refine_ls_shift/su_max 0.000
_refine_ls_shift/su_mean 0.000
_refine_ls_structure_factor_coef Fsqd
_refine_ls_weighting_details 'calc w = 1/[\s^2^(Fo^2^)+(0.0836P)^2^+0.0675P] where P=(Fo^2^+2Fc^2^)/3'
_refine_ls_weighting_scheme calc
_refine_ls_wR_factor_gt 0.1271
_refine_ls_wR_factor_ref 0.1378
_reflns_number_gt 1962
_reflns_number_total 2669
_reflns_threshold_expression I>2\s(I)
_cod_data_source_file fb2037.cif
_cod_data_source_block I
_cod_depositor_comments
;
The following automatic conversions were performed:
'_symmetry_cell_setting' value 'Monoclinic' changed to 'monoclinic'
according to '/home/saulius/struct/CIF-dictionaries/cif_core.dic'
dictionary named 'cif_core.dic' version 2.4.1 from 2010-06-29.

Automatic conversion script
Id: cif_fix_enum 1527 2010-12-29 10:47:43Z saulius 

The following automatic conversions were performed:

'_symmetry_cell_setting' value 'Monoclinic' changed to 'monoclinic'
according to /home/saulius/struct/CIF-dictionaries/cif_core.dic
dictionary named 'cif_core.dic' version 2.4.1 from 2010-06-29.

Automatic conversion script
Id: cif_fix_values 1715 2011-07-08 13:25:40Z adriana 
;
_cod_original_sg_symbol_H-M 'P 21/m'
_cod_database_code 2212540
_cod_database_fobs_code 2212540

loop_
_symmetry_equiv_pos_as_xyz
'x, y, z'
'-x, y+1/2, -z'
'-x, -y, -z'
'x, -y-1/2, z'

loop_
_atom_site_type_symbol
_atom_site_label
_atom_site_fract_x
_atom_site_fract_y
_atom_site_fract_z
_atom_site_U_iso_or_equiv
_atom_site_adp_type
_atom_site_calc_flag
_atom_site_refinement_flags
_atom_site_occupancy
C C1 0.6571(2) 0.7500 0.82701(10) 0.0336(4) Uani d S 1
C C2 0.5633(2) 0.7500 0.75872(11) 0.0339(4) Uani d S 1
C C3 0.6353(3) 0.7500 0.70135(10) 0.0336(4) Uani d S 1
C C4 0.7999(3) 0.7500 0.71175(10) 0.0341(4) Uani d S 1
C C5 0.8943(2) 0.7500 0.77986(10) 0.0335(4) Uani d S 1
C C6 0.8220(2) 0.7500 0.83733(10) 0.0331(4) Uani d S 1
F F1 0.58793(15) 0.7500 0.88277(6) 0.0465(3) Uani d S 1
F F2 0.40304(15) 0.7500 0.74889(7) 0.0482(3) Uani d S 1
F F3 0.54412(16) 0.7500 0.63522(6) 0.0459(3) Uani d S 1
F F4 0.86995(17) 0.7500 0.65629(6) 0.0468(3) Uani d S 1
F F5 1.05383(15) 0.7500 0.78996(7) 0.0475(3) Uani d S 1
F F6 0.91353(15) 0.7500 0.90366(6) 0.0446(3) Uani d S 1
N N11 0.32420(17) 0.7500 0.17729(8) 0.0274(3) Uani d S 1
C C12 0.2315(2) 0.7500 0.22505(9) 0.0231(4) Uani d S 1
C C13 0.0633(2) 0.7500 0.20553(9) 0.0250(4) Uani d S 1
H H13 0.0020 0.7500 0.2412 0.030 Uiso d SR 1
C C14 -0.0145(2) 0.7500 0.13405(9) 0.0268(4) Uani d S 1
C C15 0.0835(2) 0.7500 0.08478(9) 0.0302(4) Uani d S 1
H H15 0.0368 0.7500 0.0352 0.036 Uiso d SR 1
C C16 0.2491(2) 0.7500 0.10847(9) 0.0303(4) Uani d S 1
H H16 0.3133 0.7500 0.0739 0.036 Uiso d SR 1
C C17 -0.1979(2) 0.7500 0.10838(9) 0.0326(4) Uani d S 1
C C19 -0.2816(2) 0.7500 0.17042(11) 0.0534(7) Uani d S 1
H H191 -0.3986 0.7500 0.1524 0.054(4) Uiso d SR 1
H H192 -0.2500 0.8687 0.2000 0.054(4) Uiso d R 1
N N21 0.22538(18) 0.7500 0.34977(8) 0.0270(3) Uani d S 1
C C22 0.3176(2) 0.7500 0.30150(8) 0.0223(4) Uani d S 1
C C23 0.4850(2) 0.7500 0.32017(9) 0.0238(4) Uani d S 1
H H23 0.5451 0.7500 0.2841 0.029 Uiso d SR 1
C C24 0.5657(2) 0.7500 0.39175(9) 0.0246(4) Uani d S 1
C C25 0.4695(2) 0.7500 0.44138(9) 0.0298(4) Uani d S 1
H H25 0.5171 0.7500 0.4908 0.036 Uiso d SR 1
C C26 0.3029(2) 0.7500 0.41801(9) 0.0307(4) Uani d S 1
H H26 0.2398 0.7500 0.4530 0.037 Uiso d SR 1
C C27 0.7500(2) 0.7500 0.41172(9) 0.0276(4) Uani d S 1
C C29 0.8142(2) 0.7500 0.49233(10) 0.0369(5) Uani d S 1
H H291 0.9322 0.7500 0.5034 0.048(4) Uiso d SR 1
H H292 0.7745 0.6315 0.5129 0.048(4) Uiso d R 1
C C18 -0.24974(16) 0.9365(2) 0.06286(8) 0.0419(4) Uani d . 1
H H181 -0.3670 0.9364 0.0459 0.054(3) Uiso d R 1
H H182 -0.1984 0.9360 0.0221 0.054(3) Uiso d R 1
H H183 -0.2168 1.0564 0.0916 0.054(3) Uiso d R 1
C C28 0.81300(15) 0.5629(2) 0.38063(7) 0.0354(3) Uani d . 1
H H281 0.9310 0.5641 0.3921 0.043(2) Uiso d R 1
H H282 0.7737 0.5617 0.3289 0.043(2) Uiso d R 1
H H283 0.7744 0.4433 0.4011 0.043(2) Uiso d R 1

loop_
_atom_site_aniso_label
_atom_site_aniso_U_11
_atom_site_aniso_U_22
_atom_site_aniso_U_33
_atom_site_aniso_U_12
_atom_site_aniso_U_13
_atom_site_aniso_U_23
C1 0.0425(11) 0.0295(9) 0.0289(9) 0.000 0.0079(8) 0.000
C2 0.0372(11) 0.0271(9) 0.0347(10) 0.000 0.0022(8) 0.000
C3 0.0485(12) 0.0238(9) 0.0233(9) 0.000 -0.0033(8) 0.000
C4 0.0492(12) 0.0266(9) 0.0269(9) 0.000 0.0094(9) 0.000
C5 0.0347(10) 0.0322(10) 0.0313(10) 0.000 0.0024(8) 0.000
C6 0.0419(11) 0.0309(10) 0.0236(9) 0.000 0.0010(8) 0.000
F1 0.0513(8) 0.0575(8) 0.0336(6) 0.000 0.0157(6) 0.000
F2 0.0358(7) 0.0531(8) 0.0517(8) 0.000 0.0012(6) 0.000
F3 0.0584(8) 0.0437(7) 0.0268(6) 0.000 -0.0094(5) 0.000
F4 0.0651(9) 0.0485(7) 0.0298(6) 0.000 0.0172(6) 0.000
F5 0.0367(7) 0.0596(8) 0.0449(7) 0.000 0.0063(5) 0.000
F6 0.0465(7) 0.0580(8) 0.0237(6) 0.000 -0.0043(5) 0.000
N11 0.0224(7) 0.0365(8) 0.0228(7) 0.000 0.0040(6) 0.000
C12 0.0217(8) 0.0259(8) 0.0208(8) 0.000 0.0028(6) 0.000
C13 0.0216(8) 0.0312(9) 0.0229(8) 0.000 0.0066(6) 0.000
C14 0.0210(8) 0.0342(9) 0.0244(8) 0.000 0.0035(7) 0.000
C15 0.0246(9) 0.0452(11) 0.0204(8) 0.000 0.0038(7) 0.000
C16 0.0250(9) 0.0458(11) 0.0212(8) 0.000 0.0073(7) 0.000
C17 0.0192(8) 0.0545(12) 0.0230(8) 0.000 0.0022(7) 0.000
C19 0.0201(9) 0.109(2) 0.0310(11) 0.000 0.0054(8) 0.000
N21 0.0264(8) 0.0322(8) 0.0222(7) 0.000 0.0052(6) 0.000
C22 0.0251(8) 0.0219(8) 0.0195(8) 0.000 0.0042(6) 0.000
C23 0.0243(9) 0.0250(8) 0.0216(8) 0.000 0.0042(6) 0.000
C24 0.0260(9) 0.0231(8) 0.0225(8) 0.000 0.0007(7) 0.000
C25 0.0333(10) 0.0346(10) 0.0197(8) 0.000 0.0019(7) 0.000
C26 0.0312(10) 0.0403(10) 0.0214(8) 0.000 0.0079(7) 0.000
C27 0.0249(9) 0.0311(9) 0.0237(8) 0.000 -0.0017(7) 0.000
C29 0.0326(10) 0.0460(12) 0.0264(9) 0.000 -0.0055(8) 0.000
C18 0.0265(7) 0.0523(9) 0.0424(8) 0.0064(6) -0.0021(6) 0.0006(7)
C28 0.0270(7) 0.0376(7) 0.0376(7) 0.0047(5) -0.0017(5) -0.0029(6)

loop_
_atom_type_symbol
_atom_type_description
_atom_type_scat_dispersion_real
_atom_type_scat_dispersion_imag
_atom_type_scat_source
C C 0.0033 0.0016 'International Tables Vol C Tables 4.2.6.8 and 6.1.1.4'
H H 0.0000 0.0000 'International Tables Vol C Tables 4.2.6.8 and 6.1.1.4'
N N 0.0061 0.0033 'International Tables Vol C Tables 4.2.6.8 and 6.1.1.4'
F F 0.0171 0.0103 'International Tables Vol C Tables 4.2.6.8 and 6.1.1.4'

loop_
_geom_angle_atom_site_label_1
_geom_angle_atom_site_label_2
_geom_angle_atom_site_label_3
_geom_angle_site_symmetry_1
_geom_angle_site_symmetry_3
_geom_angle
F1 C1 C6 . . 120.10(17)
F1 C1 C2 . . 120.18(19)
C6 C1 C2 . . 119.72(19)
F2 C2 C3 . . 120.51(17)
F2 C2 C1 . . 119.55(18)
C3 C2 C1 . . 119.94(19)
F3 C3 C4 . . 119.93(18)
F3 C3 C2 . . 119.82(19)
C4 C3 C2 . . 120.25(17)
F4 C4 C3 . . 120.39(17)
F4 C4 C5 . . 119.50(19)
C3 C4 C5 . . 120.11(19)
F5 C5 C4 . . 120.11(19)
F5 C5 C6 . . 120.30(17)
C4 C5 C6 . . 119.59(19)
F6 C6 C1 . . 119.87(17)
F6 C6 C5 . . 119.73(18)
C1 C6 C5 . . 120.39(17)
C12 N11 C16 . . 117.11(14)
N11 C12 C13 . . 122.64(15)
N11 C12 C22 . . 116.28(14)
C13 C12 C22 . . 121.08(15)
C14 C13 C12 . . 120.17(16)
C14 C13 H13 . . 119.9
C12 C13 H13 . . 119.9
C13 C14 C15 . . 116.62(16)
C13 C14 C17 . . 123.34(15)
C15 C14 C17 . . 120.05(15)
C16 C15 C14 . . 119.63(16)
C16 C15 H15 . . 120.2
C14 C15 H15 . . 120.2
N11 C16 C15 . . 123.83(16)
N11 C16 H16 . . 118.1
C15 C16 H16 . . 118.1
C19 C17 C14 . . 111.54(15)
C19 C17 C18 . 4_575 108.91(11)
C14 C17 C18 . 4_575 109.22(10)
C19 C17 C18 . . 108.91(11)
C14 C17 C18 . . 109.22(10)
C18 C17 C18 4_575 . 109.00(16)
C17 C19 H191 . . 109.7
C17 C19 H192 . . 109.9
H191 C19 H192 . . 109.5
C26 N21 C22 . . 116.41(15)
N21 C22 C23 . . 122.88(15)
N21 C22 C12 . . 116.63(14)
C23 C22 C12 . . 120.48(15)
C22 C23 C24 . . 120.48(15)
C22 C23 H23 . . 119.8
C24 C23 H23 . . 119.8
C25 C24 C23 . . 116.31(15)
C25 C24 C27 . . 123.63(15)
C23 C24 C27 . . 120.06(15)
C24 C25 C26 . . 119.40(16)
C24 C25 H25 . . 120.3
C26 C25 H25 . . 120.3
N21 C26 C25 . . 124.52(16)
N21 C26 H26 . . 117.7
C25 C26 H26 . . 117.8
C29 C27 C24 . . 111.87(15)
C29 C27 C28 . . 108.61(10)
C24 C27 C28 . . 109.18(9)
C29 C27 C28 . 4_575 108.61(10)
C24 C27 C28 . 4_575 109.18(9)
C28 C27 C28 . 4_575 109.35(16)
C27 C29 H291 . . 110.0
C27 C29 H292 . . 109.5
H291 C29 H292 . . 109.9
C17 C18 H181 . . 109.5
C17 C18 H182 . . 109.4
H181 C18 H182 . . 109.5
C17 C18 H183 . . 109.5
H181 C18 H183 . . 109.5
H182 C18 H183 . . 109.5
C27 C28 H281 . . 109.5
C27 C28 H282 . . 109.5
H281 C28 H282 . . 109.5
C27 C28 H283 . . 109.4
H281 C28 H283 . . 109.5
H282 C28 H283 . . 109.5

loop_
_geom_bond_atom_site_label_1
_geom_bond_atom_site_label_2
_geom_bond_site_symmetry_2
_geom_bond_distance
C1 F1 . 1.334(2)
C1 C6 . 1.374(3)
C1 C2 . 1.381(3)
C2 F2 . 1.336(2)
C2 C3 . 1.377(3)
C3 F3 . 1.338(2)
C3 C4 . 1.371(3)
C4 F4 . 1.334(2)
C4 C5 . 1.380(3)
C5 F5 . 1.329(2)
C5 C6 . 1.381(3)
C6 F6 . 1.343(2)
N11 C12 . 1.338(2)
N11 C16 . 1.340(2)
C12 C13 . 1.399(2)
C12 C22 . 1.494(2)
C13 C14 . 1.391(2)
C13 H13 . 0.9500
C14 C15 . 1.396(2)
C14 C17 . 1.531(2)
C15 C16 . 1.382(3)
C15 H15 . 0.9500
C16 H16 . 0.9500
C17 C19 . 1.521(3)
C17 C18 4_575 1.5343(18)
C17 C18 . 1.5343(18)
C19 H191 . 0.9800
C19 H192 . 0.9800
N21 C26 . 1.335(2)
N21 C22 . 1.343(2)
C22 C23 . 1.391(2)
C23 C24 . 1.399(2)
C23 H23 . 0.9500
C24 C25 . 1.390(2)
C24 C27 . 1.531(2)
C25 C26 . 1.390(3)
C25 H25 . 0.9500
C26 H26 . 0.9500
C27 C29 . 1.529(2)
C27 C28 . 1.5359(17)
C27 C28 4_575 1.5360(17)
C29 H291 . 0.9800
C29 H292 . 0.9800
C18 H181 . 0.9800
C18 H182 . 0.9800
C18 H183 . 0.9800
C28 H281 . 0.9800
C28 H282 . 0.9800
C28 H283 . 0.9800

loop_
_geom_hbond_atom_site_label_D
_geom_hbond_atom_site_label_H
_geom_hbond_atom_site_label_A
_geom_hbond_site_symmetry_A
_geom_hbond_distance_DH
_geom_hbond_distance_HA
_geom_hbond_distance_DA
_geom_hbond_angle_DHA
C13 H13 N21 . 0.95 2.50 2.819(2) 99.7
C23 H23 N11 . 0.95 2.46 2.793(2) 100.2
C15 H15 F6 1_454 0.95 2.52 3.472(2) 179.8
C25 H25 F3 . 0.95 2.74 3.649(2) 160.1
C19 H191 N11 1_455 0.98 2.51 3.388(2) 149.0
